data_4034914
loop_
_publ_author_name
'Xiao, Guolan'
'Ma, Chaoqun'
'Wu, Xiang'
'Xing, Dong'
'Hu, Wenhao'

_publ_section_title
;
 Synthesis of \g-Sulfur-Substituted Ketones via Rh(II)/Sc(III) a
 Cocatalyzed Three-Component Reaction of Diazo Compounds with Thiophenols
 and Enones.
;
_journal_issue 8
_journal_name_full 'The Journal of organic chemistry'
_journal_page_first 4786
_journal_page_last 4791
_journal_paper_doi 10.1021/acs.joc.7b03074
_journal_volume 83
_journal_year 2018
_chemical_formula_sum 'C30 H25 Br O3 S'
_chemical_formula_weight 545.47
_space_group_IT_number 14
_space_group_name_Hall '-P 2ybc'
_space_group_name_H-M_alt 'P 1 21/c 1'
_symmetry_cell_setting monoclinic
_symmetry_space_group_name_H-M 'P 1 21/c 1'
_atom_sites_solution_hydrogens geom
_atom_sites_solution_primary direct
_atom_sites_solution_secondary difmap
_audit_creation_method SHELXL-97
_cell_angle_alpha 90.00
_cell_angle_beta 97.2690(10)
_cell_angle_gamma 90.00
_cell_formula_units_Z 4
_cell_length_a 10.6680(4)
_cell_length_b 27.3709(11)
_cell_length_c 8.7513(3)
_cell_measurement_reflns_used 8999
_cell_measurement_temperature 173(2)
_cell_measurement_theta_max 27.05
_cell_measurement_theta_min 2.43
_cell_volume 2534.78(16)
_computing_structure_refinement 'SHELXL-97 (Sheldrick, 2008)'
_computing_structure_solution 'SHELXS-97 (Sheldrick, 2008)'
_diffrn_ambient_temperature 173(2)
_diffrn_measured_fraction_theta_full 0.999
_diffrn_measured_fraction_theta_max 0.999
_diffrn_measurement_device_type 'Bruker Smart Apex II CCD'
_diffrn_radiation_monochromator graphite
_diffrn_radiation_source 'fine-focus sealed tube'
_diffrn_radiation_type MoK\a
_diffrn_radiation_wavelength 0.71073
_diffrn_reflns_av_R_equivalents 0.0428
_diffrn_reflns_av_sigmaI/netI 0.0291
_diffrn_reflns_limit_h_max 12
_diffrn_reflns_limit_h_min -12
_diffrn_reflns_limit_k_max 32
_diffrn_reflns_limit_k_min -32
_diffrn_reflns_limit_l_max 10
_diffrn_reflns_limit_l_min -10
_diffrn_reflns_number 29367
_diffrn_reflns_theta_full 25.01
_diffrn_reflns_theta_max 25.01
_diffrn_reflns_theta_min 1.92
_exptl_absorpt_coefficient_mu 1.734
_exptl_absorpt_correction_T_max 0.7015
_exptl_absorpt_correction_T_min 0.5586
_exptl_absorpt_correction_type multi-scan
_exptl_absorpt_process_details sadabs
_exptl_crystal_colour colorless
_exptl_crystal_density_diffrn 1.429
_exptl_crystal_density_method 'not measured'
_exptl_crystal_description block
_exptl_crystal_F_000 1120
_exptl_crystal_size_max 0.38
_exptl_crystal_size_mid 0.33
_exptl_crystal_size_min 0.22
_refine_diff_density_max 0.969
_refine_diff_density_min -0.794
_refine_diff_density_rms 0.055
_refine_ls_extinction_method none
_refine_ls_goodness_of_fit_ref 1.027
_refine_ls_hydrogen_treatment constr
_refine_ls_matrix_type full
_refine_ls_number_parameters 316
_refine_ls_number_reflns 4469
_refine_ls_number_restraints 0
_refine_ls_restrained_S_all 1.027
_refine_ls_R_factor_all 0.0421
_refine_ls_R_factor_gt 0.0343
_refine_ls_shift/su_max 0.001
_refine_ls_shift/su_mean 0.000
_refine_ls_structure_factor_coef Fsqd
_refine_ls_weighting_details 'calc w=1/[\s^2^(Fo^2^)+(0.0416P)^2^+1.9462P] where P=(Fo^2^+2Fc^2^)/3'
_refine_ls_weighting_scheme calc
_refine_ls_wR_factor_gt 0.0842
_refine_ls_wR_factor_ref 0.0884
_reflns_number_gt 3832
_reflns_number_total 4469
_reflns_threshold_expression >2sigma(I)
_cod_data_source_file jo7b03074_si_002.cif
_cod_data_source_block z
_cod_depositor_comments
;
The following automatic conversions were performed:

data item '_symmetry_cell_setting' value 'Monoclinic' was changed to
'monoclinic' in accordance with the
/home/data/users/saulius/crontab/automatic-downloads/current/ACS/lib/dictionaries/cif_core.dic
dictionary named 'cif_core.dic' version 2.4.2 last updated on
2011-04-26.

Automatic conversion script
Id: cif_fix_values 6909 2019-04-08 15:41:33Z antanas 
;
_cod_original_sg_symbol_H-M P2(1)/c
_cod_database_code 4034914

loop_
_symmetry_equiv_pos_as_xyz
'x, y, z'
'-x, y+1/2, -z+1/2'
'-x, -y, -z'
'x, -y-1/2, z-1/2'

loop_
_atom_site_label
_atom_site_type_symbol
_atom_site_fract_x
_atom_site_fract_y
_atom_site_fract_z
_atom_site_U_iso_or_equiv
_atom_site_adp_type
_atom_site_occupancy
_atom_site_symmetry_multiplicity
_atom_site_calc_flag
_atom_site_refinement_flags
Br1 Br 0.91610(3) 0.245416(11) 0.10316(3) 0.04939(12) Uani 1 1 d .
S1 S 1.36960(5) 0.35608(2) 0.52071(6) 0.02407(14) Uani 1 1 d .
O1 O 1.66895(17) 0.32333(6) 0.3129(2) 0.0401(4) Uani 1 1 d .
O2 O 1.52037(16) 0.28016(6) 0.4055(2) 0.0365(4) Uani 1 1 d .
O3 O 1.66586(17) 0.50375(6) 0.4893(2) 0.0386(4) Uani 1 1 d .
C1 C 1.2459(2) 0.32524(8) 0.4031(3) 0.0248(5) Uani 1 1 d .
C2 C 1.2354(2) 0.27466(9) 0.4092(3) 0.0311(5) Uani 1 1 d .
H2A H 1.2957 0.2563 0.4748 0.037 Uiso 1 1 calc R
C3 C 1.1368(3) 0.25090(9) 0.3195(3) 0.0363(6) Uani 1 1 d .
H3A H 1.1295 0.2163 0.3231 0.044 Uiso 1 1 calc R
C4 C 1.0503(2) 0.27789(9) 0.2258(3) 0.0326(5) Uani 1 1 d .
C5 C 1.0567(2) 0.32802(10) 0.2197(3) 0.0362(6) Uani 1 1 d .
H5A H 0.9951 0.3462 0.1553 0.043 Uiso 1 1 calc R
C6 C 1.1553(2) 0.35160(9) 0.3098(3) 0.0310(5) Uani 1 1 d .
H6A H 1.1606 0.3862 0.3074 0.037 Uiso 1 1 calc R
C7 C 1.42548(19) 0.38268(8) 0.2307(2) 0.0218(5) Uani 1 1 d .
C8 C 1.4027(2) 0.34904(9) 0.1111(3) 0.0289(5) Uani 1 1 d .
H8A H 1.4312 0.3163 0.1270 0.035 Uiso 1 1 calc R
C9 C 1.3397(2) 0.36227(10) -0.0297(3) 0.0361(6) Uani 1 1 d .
H9A H 1.3253 0.3387 -0.1098 0.043 Uiso 1 1 calc R
C10 C 1.2971(2) 0.40965(10) -0.0554(3) 0.0391(6) Uani 1 1 d .
H10A H 1.2538 0.4189 -0.1527 0.047 Uiso 1 1 calc R
C11 C 1.3184(2) 0.44341(9) 0.0624(3) 0.0347(6) Uani 1 1 d .
H11A H 1.2894 0.4760 0.0457 0.042 Uiso 1 1 calc R
C12 C 1.3813(2) 0.43035(8) 0.2045(3) 0.0273(5) Uani 1 1 d .
H12A H 1.3945 0.4539 0.2846 0.033 Uiso 1 1 calc R
C13 C 1.8391(2) 0.49522(8) 0.3489(2) 0.0225(5) Uani 1 1 d .
C14 C 1.8854(2) 0.54107(8) 0.3935(3) 0.0278(5) Uani 1 1 d .
H14A H 1.8434 0.5603 0.4619 0.033 Uiso 1 1 calc R
C15 C 1.9925(2) 0.55892(9) 0.3389(3) 0.0339(6) Uani 1 1 d .
H15A H 2.0231 0.5905 0.3692 0.041 Uiso 1 1 calc R
C16 C 2.0554(2) 0.53127(10) 0.2408(3) 0.0379(6) Uani 1 1 d .
H16A H 2.1295 0.5436 0.2048 0.045 Uiso 1 1 calc R
C17 C 2.0101(2) 0.48558(10) 0.1953(3) 0.0347(6) Uani 1 1 d .
H17A H 2.0530 0.4665 0.1275 0.042 Uiso 1 1 calc R
C18 C 1.9019(2) 0.46742(9) 0.2485(3) 0.0291(5) Uani 1 1 d .
H18A H 1.8707 0.4360 0.2166 0.035 Uiso 1 1 calc R
C19 C 1.6287(2) 0.39766(7) 0.6348(2) 0.0206(4) Uani 1 1 d .
C20 C 1.5793(2) 0.42152(8) 0.7543(3) 0.0265(5) Uani 1 1 d .
H20A H 1.5133 0.4447 0.7310 0.032 Uiso 1 1 calc R
C21 C 1.6250(2) 0.41197(9) 0.9069(3) 0.0312(5) Uani 1 1 d .
H21A H 1.5900 0.4285 0.9871 0.037 Uiso 1 1 calc R
C22 C 1.7213(2) 0.37853(9) 0.9426(3) 0.0311(5) Uani 1 1 d .
H22A H 1.7518 0.3716 1.0472 0.037 Uiso 1 1 calc R
C23 C 1.7730(2) 0.35517(8) 0.8253(3) 0.0292(5) Uani 1 1 d .
H23A H 1.8402 0.3325 0.8491 0.035 Uiso 1 1 calc R
C24 C 1.7271(2) 0.36468(8) 0.6731(3) 0.0241(5) Uani 1 1 d .
H24A H 1.7633 0.3484 0.5934 0.029 Uiso 1 1 calc R
C25 C 1.49165(19) 0.36710(8) 0.3887(2) 0.0201(4) Uani 1 1 d .
C26 C 1.5758(2) 0.40903(8) 0.4688(2) 0.0202(4) Uani 1 1 d .
H26A H 1.5186 0.4378 0.4735 0.024 Uiso 1 1 calc R
C27 C 1.6797(2) 0.42553(8) 0.3743(2) 0.0221(5) Uani 1 1 d .
H27A H 1.7528 0.4031 0.3945 0.027 Uiso 1 1 calc R
H27B H 1.6475 0.4234 0.2633 0.027 Uiso 1 1 calc R
C28 C 1.7233(2) 0.47714(8) 0.4118(2) 0.0227(5) Uani 1 1 d .
C29 C 1.5717(2) 0.32154(8) 0.3667(2) 0.0220(5) Uani 1 1 d .
C30 C 1.5866(3) 0.23585(9) 0.3702(4) 0.0472(7) Uani 1 1 d .
H30A H 1.5415 0.2073 0.4030 0.071 Uiso 1 1 calc R
H30B H 1.6726 0.2364 0.4249 0.071 Uiso 1 1 calc R
H30C H 1.5903 0.2341 0.2590 0.071 Uiso 1 1 calc R

loop_
_atom_site_aniso_label
_atom_site_aniso_U_11
_atom_site_aniso_U_22
_atom_site_aniso_U_33
_atom_site_aniso_U_23
_atom_site_aniso_U_13
_atom_site_aniso_U_12
Br1 0.03884(18) 0.0583(2) 0.04807(19) 0.00185(13) -0.00592(13) -0.02264(13)
S1 0.0236(3) 0.0271(3) 0.0223(3) -0.0013(2) 0.0060(2) -0.0030(2)
O1 0.0377(10) 0.0257(9) 0.0619(12) -0.0101(8) 0.0259(9) -0.0014(7)
O2 0.0324(9) 0.0205(8) 0.0593(12) 0.0048(8) 0.0163(8) 0.0046(7)
O3 0.0363(10) 0.0254(9) 0.0582(12) -0.0097(8) 0.0226(9) -0.0022(7)
C1 0.0214(11) 0.0280(12) 0.0259(12) 0.0018(9) 0.0065(9) -0.0027(9)
C2 0.0257(12) 0.0261(12) 0.0407(14) 0.0062(10) 0.0010(11) -0.0030(10)
C3 0.0329(14) 0.0245(13) 0.0508(16) 0.0029(11) 0.0019(12) -0.0070(10)
C4 0.0255(12) 0.0398(14) 0.0321(13) 0.0011(11) 0.0023(10) -0.0089(11)
C5 0.0275(13) 0.0403(15) 0.0387(14) 0.0088(11) -0.0039(11) -0.0023(11)
C6 0.0275(13) 0.0278(12) 0.0376(14) 0.0047(10) 0.0038(10) -0.0009(10)
C7 0.0180(11) 0.0261(11) 0.0212(11) 0.0014(9) 0.0027(9) -0.0009(9)
C8 0.0320(13) 0.0280(12) 0.0271(12) -0.0016(10) 0.0046(10) -0.0024(10)
C9 0.0384(14) 0.0438(15) 0.0248(12) -0.0033(11) -0.0014(11) -0.0089(12)
C10 0.0346(14) 0.0529(17) 0.0277(13) 0.0102(12) -0.0045(11) -0.0010(12)
C11 0.0325(14) 0.0363(14) 0.0351(14) 0.0103(11) 0.0034(11) 0.0065(11)
C12 0.0263(12) 0.0302(12) 0.0255(12) 0.0007(10) 0.0032(10) 0.0039(10)
C13 0.0213(11) 0.0253(11) 0.0202(11) 0.0057(9) -0.0009(9) 0.0017(9)
C14 0.0260(12) 0.0258(12) 0.0299(12) 0.0043(10) -0.0029(10) 0.0006(10)
C15 0.0309(13) 0.0317(13) 0.0368(14) 0.0073(11) -0.0041(11) -0.0089(11)
C16 0.0266(13) 0.0486(16) 0.0383(14) 0.0145(12) 0.0033(11) -0.0089(12)
C17 0.0317(13) 0.0447(15) 0.0289(13) 0.0021(11) 0.0091(11) -0.0017(11)
C18 0.0285(13) 0.0296(13) 0.0296(13) 0.0007(10) 0.0047(10) -0.0040(10)
C19 0.0197(11) 0.0205(11) 0.0218(11) -0.0004(8) 0.0034(9) -0.0067(8)
C20 0.0251(12) 0.0288(12) 0.0261(12) -0.0023(9) 0.0047(10) -0.0020(9)
C21 0.0340(13) 0.0388(14) 0.0217(12) -0.0050(10) 0.0066(10) -0.0059(11)
C22 0.0332(13) 0.0369(13) 0.0216(12) 0.0042(10) -0.0023(10) -0.0124(11)
C23 0.0288(13) 0.0251(12) 0.0319(13) 0.0044(10) -0.0031(10) -0.0053(10)
C24 0.0253(12) 0.0213(11) 0.0257(12) -0.0027(9) 0.0029(9) -0.0018(9)
C25 0.0186(11) 0.0220(11) 0.0204(11) 0.0007(8) 0.0052(8) 0.0003(8)
C26 0.0219(11) 0.0186(10) 0.0205(11) -0.0028(8) 0.0038(9) 0.0004(8)
C27 0.0242(11) 0.0215(11) 0.0211(11) -0.0008(9) 0.0044(9) -0.0002(9)
C28 0.0233(11) 0.0226(11) 0.0215(11) 0.0030(9) 0.0002(9) 0.0016(9)
C29 0.0234(12) 0.0211(11) 0.0210(11) -0.0036(8) 0.0008(9) 0.0004(9)
C30 0.0424(17) 0.0202(13) 0.082(2) -0.0001(13) 0.0195(15) 0.0075(11)

loop_
_atom_type_symbol
_atom_type_description
_atom_type_scat_dispersion_real
_atom_type_scat_dispersion_imag
_atom_type_scat_source
C C 0.0033 0.0016 'International Tables Vol C Tables 4.2.6.8 and 6.1.1.4'
H H 0.0000 0.0000 'International Tables Vol C Tables 4.2.6.8 and 6.1.1.4'
O O 0.0106 0.0060 'International Tables Vol C Tables 4.2.6.8 and 6.1.1.4'
S S 0.1246 0.1234 'International Tables Vol C Tables 4.2.6.8 and 6.1.1.4'
Br Br -0.2901 2.4595 'International Tables Vol C Tables 4.2.6.8 and 6.1.1.4'

loop_
_geom_angle_atom_site_label_1
_geom_angle_atom_site_label_2
_geom_angle_atom_site_label_3
_geom_angle
C1 S1 C25 104.02(10)
C29 O2 C30 115.57(19)
C6 C1 C2 119.2(2)
C6 C1 S1 120.29(18)
C2 C1 S1 120.49(18)
C1 C2 C3 120.2(2)
C1 C2 H2A 119.9
C3 C2 H2A 119.9
C4 C3 C2 119.3(2)
C4 C3 H3A 120.3
C2 C3 H3A 120.3
C3 C4 C5 121.9(2)
C3 C4 Br1 119.25(19)
C5 C4 Br1 118.88(19)
C4 C5 C6 118.6(2)
C4 C5 H5A 120.7
C6 C5 H5A 120.7
C1 C6 C5 120.9(2)
C1 C6 H6A 119.6
C5 C6 H6A 119.6
C8 C7 C12 118.1(2)
C8 C7 C25 120.8(2)
C12 C7 C25 121.07(19)
C9 C8 C7 121.2(2)
C9 C8 H8A 119.4
C7 C8 H8A 119.4
C8 C9 C10 120.4(2)
C8 C9 H9A 119.8
C10 C9 H9A 119.8
C11 C10 C9 119.1(2)
C11 C10 H10A 120.5
C9 C10 H10A 120.5
C10 C11 C12 120.9(2)
C10 C11 H11A 119.6
C12 C11 H11A 119.6
C11 C12 C7 120.3(2)
C11 C12 H12A 119.8
C7 C12 H12A 119.8
C14 C13 C18 119.2(2)
C14 C13 C28 118.5(2)
C18 C13 C28 122.3(2)
C15 C14 C13 120.2(2)
C15 C14 H14A 119.9
C13 C14 H14A 119.9
C16 C15 C14 120.6(2)
C16 C15 H15A 119.7
C14 C15 H15A 119.7
C15 C16 C17 119.8(2)
C15 C16 H16A 120.1
C17 C16 H16A 120.1
C16 C17 C18 120.1(2)
C16 C17 H17A 119.9
C18 C17 H17A 119.9
C17 C18 C13 120.1(2)
C17 C18 H18A 120.0
C13 C18 H18A 120.0
C20 C19 C24 118.0(2)
C20 C19 C26 119.38(19)
C24 C19 C26 122.64(19)
C21 C20 C19 121.0(2)
C21 C20 H20A 119.5
C19 C20 H20A 119.5
C22 C21 C20 120.2(2)
C22 C21 H21A 119.9
C20 C21 H21A 119.9
C21 C22 C23 119.5(2)
C21 C22 H22A 120.2
C23 C22 H22A 120.2
C22 C23 C24 120.1(2)
C22 C23 H23A 119.9
C24 C23 H23A 119.9
C23 C24 C19 121.2(2)
C23 C24 H24A 119.4
C19 C24 H24A 119.4
C7 C25 C29 108.25(17)
C7 C25 C26 111.89(17)
C29 C25 C26 110.75(17)
C7 C25 S1 108.97(14)
C29 C25 S1 112.79(14)
C26 C25 S1 104.20(13)
C19 C26 C27 111.62(17)
C19 C26 C25 113.57(17)
C27 C26 C25 112.73(16)
C19 C26 H26A 106.1
C27 C26 H26A 106.1
C25 C26 H26A 106.1
C28 C27 C26 112.46(17)
C28 C27 H27A 109.1
C26 C27 H27A 109.1
C28 C27 H27B 109.1
C26 C27 H27B 109.1
H27A C27 H27B 107.8
O3 C28 C13 120.4(2)
O3 C28 C27 121.3(2)
C13 C28 C27 118.32(18)
O1 C29 O2 123.1(2)
O1 C29 C25 122.7(2)
O2 C29 C25 114.11(18)
O2 C30 H30A 109.5
O2 C30 H30B 109.5
H30A C30 H30B 109.5
O2 C30 H30C 109.5
H30A C30 H30C 109.5
H30B C30 H30C 109.5

loop_
_geom_bond_atom_site_label_1
_geom_bond_atom_site_label_2
_geom_bond_distance
Br1 C4 1.898(2)
S1 C1 1.780(2)
S1 C25 1.871(2)
O1 C29 1.193(3)
O2 C29 1.321(3)
O2 C30 1.456(3)
O3 C28 1.213(3)
C1 C6 1.386(3)
C1 C2 1.391(3)
C2 C3 1.392(4)
C2 H2A 0.9500
C3 C4 1.370(4)
C3 H3A 0.9500
C4 C5 1.375(4)
C5 C6 1.391(3)
C5 H5A 0.9500
C6 H6A 0.9500
C7 C8 1.392(3)
C7 C12 1.396(3)
C7 C25 1.531(3)
C8 C9 1.375(3)
C8 H8A 0.9500
C9 C10 1.383(4)
C9 H9A 0.9500
C10 C11 1.382(4)
C10 H10A 0.9500
C11 C12 1.383(3)
C11 H11A 0.9500
C12 H12A 0.9500
C13 C14 1.387(3)
C13 C18 1.396(3)
C13 C28 1.498(3)
C14 C15 1.382(3)
C14 H14A 0.9500
C15 C16 1.380(4)
C15 H15A 0.9500
C16 C17 1.381(4)
C16 H16A 0.9500
C17 C18 1.390(3)
C17 H17A 0.9500
C18 H18A 0.9500
C19 C20 1.392(3)
C19 C24 1.392(3)
C19 C26 1.523(3)
C20 C21 1.387(3)
C20 H20A 0.9500
C21 C22 1.382(4)
C21 H21A 0.9500
C22 C23 1.382(3)
C22 H22A 0.9500
C23 C24 1.384(3)
C23 H23A 0.9500
C24 H24A 0.9500
C25 C29 1.537(3)
C25 C26 1.567(3)
C26 C27 1.533(3)
C26 H26A 1.0000
C27 C28 1.510(3)
C27 H27A 0.9900
C27 H27B 0.9900
C30 H30A 0.9800
C30 H30B 0.9800
C30 H30C 0.9800

loop_
_geom_torsion_atom_site_label_1
_geom_torsion_atom_site_label_2
_geom_torsion_atom_site_label_3
_geom_torsion_atom_site_label_4
_geom_torsion
C25 S1 C1 C6 -84.39(19)
C25 S1 C1 C2 98.7(2)
C6 C1 C2 C3 1.7(4)
S1 C1 C2 C3 178.57(19)
C1 C2 C3 C4 -0.2(4)
C2 C3 C4 C5 -1.1(4)
C2 C3 C4 Br1 179.84(19)
C3 C4 C5 C6 1.0(4)
Br1 C4 C5 C6 -179.97(18)
C2 C1 C6 C5 -1.8(3)
S1 C1 C6 C5 -178.71(19)
C4 C5 C6 C1 0.5(4)
C12 C7 C8 C9 0.6(3)
C25 C7 C8 C9 177.8(2)
C7 C8 C9 C10 -0.1(4)
C8 C9 C10 C11 -0.2(4)
C9 C10 C11 C12 0.0(4)
C10 C11 C12 C7 0.5(4)
C8 C7 C12 C11 -0.9(3)
C25 C7 C12 C11 -178.0(2)
C18 C13 C14 C15 0.1(3)
C28 C13 C14 C15 179.5(2)
C13 C14 C15 C16 -0.7(4)
C14 C15 C16 C17 0.8(4)
C15 C16 C17 C18 -0.2(4)
C16 C17 C18 C13 -0.3(4)
C14 C13 C18 C17 0.4(3)
C28 C13 C18 C17 -179.0(2)
C24 C19 C20 C21 -1.3(3)
C26 C19 C20 C21 179.8(2)
C19 C20 C21 C22 0.3(4)
C20 C21 C22 C23 0.9(3)
C21 C22 C23 C24 -1.0(3)
C22 C23 C24 C19 0.0(3)
C20 C19 C24 C23 1.1(3)
C26 C19 C24 C23 -180.0(2)
C8 C7 C25 C29 24.3(3)
C12 C7 C25 C29 -158.56(19)
C8 C7 C25 C26 146.6(2)
C12 C7 C25 C26 -36.3(3)
C8 C7 C25 S1 -98.7(2)
C12 C7 C25 S1 78.4(2)
C1 S1 C25 C7 41.05(17)
C1 S1 C25 C29 -79.19(17)
C1 S1 C25 C26 160.63(14)
C20 C19 C26 C27 124.2(2)
C24 C19 C26 C27 -54.7(3)
C20 C19 C26 C25 -107.0(2)
C24 C19 C26 C25 74.1(2)
C7 C25 C26 C19 172.02(17)
C29 C25 C26 C19 -67.1(2)
S1 C25 C26 C19 54.44(19)
C7 C25 C26 C27 -59.8(2)
C29 C25 C26 C27 61.1(2)
S1 C25 C26 C27 -177.34(14)
C19 C26 C27 C28 -74.9(2)
C25 C26 C27 C28 155.88(18)
C14 C13 C28 O3 6.2(3)
C18 C13 C28 O3 -174.4(2)
C14 C13 C28 C27 -174.69(19)
C18 C13 C28 C27 4.7(3)
C26 C27 C28 O3 -11.2(3)
C26 C27 C28 C13 169.71(18)
C30 O2 C29 O1 -3.4(3)
C30 O2 C29 C25 173.4(2)
C7 C25 C29 O1 74.6(3)
C26 C25 C29 O1 -48.4(3)
S1 C25 C29 O1 -164.79(19)
C7 C25 C29 O2 -102.2(2)
C26 C25 C29 O2 134.75(19)
S1 C25 C29 O2 18.4(2)
